data_7032296
loop_
_publ_author_name
'Reithmeier, Richard O.'
'Meister, Simon'
'Rieger, Bernhard'
'Siebel, Armin'
'Tschurl, Martin'
'Heiz, Ulrich'
'Herdtweck, Eberhardt'

_publ_section_title
;
 Mono- and bimetallic Ir(iii) based catalysts for the homogeneous
 photocatalytic reduction of CO2 under visible light irradiation. New
 insights into catalyst deactivation.
;
_journal_issue 35
_journal_name_full 'Dalton transactions (Cambridge, England : 2003)'
_journal_page_first 13259
_journal_page_last 13269
_journal_paper_doi 10.1039/c4dt01717j
_journal_volume 43
_journal_year 2014
_chemical_formula_moiety 'C27 H21 Cl Ir N4, F6 P, C3 H6 O'
_chemical_formula_sum 'C30 H27 Cl F6 Ir N4 O P'
_chemical_formula_weight 832.20
_chemical_name_systematic ?
_space_group_IT_number 14
_symmetry_cell_setting monoclinic
_symmetry_Int_Tables_number 14
_symmetry_space_group_name_Hall '-P 2yn'
_symmetry_space_group_name_H-M 'P 1 21/n 1'
_atom_sites_solution_hydrogens geom
_atom_sites_solution_primary direct
_atom_sites_solution_secondary difmap
_cell_angle_alpha 90
_cell_angle_beta 100.8879(10)
_cell_angle_gamma 90
_cell_formula_units_Z 4
_cell_length_a 8.4917(2)
_cell_length_b 27.4235(7)
_cell_length_c 13.0479(3)
_cell_measurement_reflns_used 9872
_cell_measurement_temperature 123(1)
_cell_measurement_theta_max 25.47
_cell_measurement_theta_min 1.75
_cell_volume 2983.80(12)
_computing_cell_refinement 'SAINT (Bruker, 2008b)'
_computing_data_collection 'APEX II Control Software (Bruker, 2008a)'
_computing_data_reduction 'SAINT (Bruker, 2008b)'
_computing_molecular_graphics 'PLATON (Spek, 2010)'
_computing_publication_material 'PLATON (Spek, 2010)'
_computing_structure_refinement 'SHELXL97 (Sheldrick, 1998)'
_computing_structure_solution 'SIR92 (Altomare, 1994)'
_diffrn_ambient_temperature 123(1)
_diffrn_detector ' CCD plate '
_diffrn_detector_area_resol_mean 16
_diffrn_measured_fraction_theta_full 0.993
_diffrn_measured_fraction_theta_max 0.993
_diffrn_measurement_device ' \k-geometry diffractometer '
_diffrn_measurement_device_type ' Bruker APEX-II CCD '
_diffrn_measurement_method ' phi- and omega-rotation '
_diffrn_radiation_monochromator graphite
_diffrn_radiation_source 'fine-focus sealed tube'
_diffrn_radiation_type 'Mo K\a'
_diffrn_radiation_wavelength 0.71073
_diffrn_reflns_av_R_equivalents 0.0328
_diffrn_reflns_av_sigmaI/netI 0.0156
_diffrn_reflns_limit_h_max 10
_diffrn_reflns_limit_h_min -10
_diffrn_reflns_limit_k_max 33
_diffrn_reflns_limit_k_min -33
_diffrn_reflns_limit_l_max 15
_diffrn_reflns_limit_l_min -15
_diffrn_reflns_number 69228
_diffrn_reflns_theta_full 25.47
_diffrn_reflns_theta_max 25.47
_diffrn_reflns_theta_min 1.75
_diffrn_standards_decay_% 0
_exptl_absorpt_coefficient_mu 4.688
_exptl_absorpt_correction_T_max 0.7452
_exptl_absorpt_correction_T_min 0.5634
_exptl_absorpt_correction_type multi-scan
_exptl_absorpt_process_details 'SADABS, Bruker, 2008b'
_exptl_crystal_colour red
_exptl_crystal_density_diffrn 1.852
_exptl_crystal_density_meas ?
_exptl_crystal_density_method none
_exptl_crystal_description plate
_exptl_crystal_F_000 1624
_exptl_crystal_size_max 0.25
_exptl_crystal_size_mid 0.18
_exptl_crystal_size_min 0.05
_refine_diff_density_max 0.599
_refine_diff_density_min -0.925
_refine_diff_density_rms 0.078
_refine_ls_extinction_method none
_refine_ls_goodness_of_fit_ref 1.137
_refine_ls_hydrogen_treatment constr
_refine_ls_matrix_type full
_refine_ls_number_parameters 400
_refine_ls_number_reflns 5502
_refine_ls_number_restraints 0
_refine_ls_restrained_S_all 1.137
_refine_ls_R_factor_all 0.0241
_refine_ls_R_factor_gt 0.0204
_refine_ls_shift/su_max 0.001
_refine_ls_shift/su_mean 0.000
_refine_ls_structure_factor_coef Fsqd
_refine_ls_weighting_details 'w=1/[\s^2^(Fo^2^)+(0.0165P)^2^+5.0754P] where P=(Fo^2^+2Fc^2^)/3'
_refine_ls_weighting_scheme sigma
_refine_ls_wR_factor_gt 0.0446
_refine_ls_wR_factor_ref 0.0458
_reflns_number_gt 5056
_reflns_number_total 5502
_reflns_threshold_expression I>2\s(I)
_cod_duplicate_entry 7031725
_cod_data_source_file c4dt01717j2.cif
_cod_data_source_block compound_1
_cod_depositor_comments
;
The following automatic conversions were performed:

'_symmetry_cell_setting' value 'Monoclinic' changed to 'monoclinic'
according to
/usr/data/users/saulius/crontab/automatic-downloads/current/RSC/lib/dictionaries/cif_core.dic
dictionary named 'cif_core.dic' version 2.4.2 from 2011-04-26.

Automatic conversion script
Id: cif_fix_values 2281 2013-09-26 08:29:07Z andrius 

The following automatic conversions were performed:

'_exptl_crystal_density_meas' value 'none' was changed to '?' - the
value is perceived as not measured.

Automatic conversion script
Id: cif_fix_values 3008 2015-01-20 13:52:24Z robertas 
;
_cod_original_sg_symbol_H-M 'P 21/n'
_cod_database_code 7032296

loop_
_symmetry_equiv_pos_site_id
_symmetry_equiv_pos_as_xyz
1 x,y,z
2 1/2-x,1/2+y,1/2-z
3 -x,-y,-z
4 1/2+x,1/2-y,1/2+z

loop_
_atom_site_aniso_label
_atom_site_aniso_U_11
_atom_site_aniso_U_22
_atom_site_aniso_U_33
_atom_site_aniso_U_23
_atom_site_aniso_U_13
_atom_site_aniso_U_12
Ir1 0.0138(1) 0.0158(1) 0.0182(1) 0.0007(1) 0.0030(1) 0.0003(1)
Cl1 0.0191(4) 0.0240(4) 0.0210(4) -0.0033(3) 0.0020(3) -0.0034(3)
N1 0.0182(13) 0.0183(13) 0.0213(13) 0.0029(10) 0.0045(10) 0.0001(10)
N2 0.0146(12) 0.0217(14) 0.0200(13) -0.0023(10) 0.0025(10) -0.0003(10)
N3 0.0176(13) 0.0181(13) 0.0185(12) -0.0011(10) 0.0009(10) -0.0009(10)
N4 0.0148(12) 0.0259(14) 0.0181(13) -0.0009(11) 0.0031(10) -0.0014(11)
C1 0.0125(14) 0.0238(17) 0.0209(15) -0.0030(13) 0.0041(12) 0.0006(12)
C2 0.0226(16) 0.0209(16) 0.0270(16) 0.0019(14) 0.0057(13) 0.0004(13)
C3 0.0306(18) 0.036(2) 0.0206(16) 0.0035(15) 0.0004(14) 0.0025(15)
C4 0.038(2) 0.034(2) 0.0260(18) -0.0066(15) -0.0034(15) -0.0014(16)
C5 0.0338(19) 0.0226(18) 0.0338(19) -0.0037(15) -0.0012(15) 0.0000(15)
C6 0.0213(16) 0.0226(17) 0.0228(16) -0.0013(13) 0.0046(13) 0.0007(13)
C7 0.0191(15) 0.0198(16) 0.0256(16) -0.0009(13) 0.0061(13) -0.0009(13)
C8 0.0271(18) 0.0231(17) 0.0347(18) -0.0001(15) 0.0014(14) -0.0026(14)
C9 0.0273(18) 0.0228(18) 0.039(2) 0.0077(15) 0.0076(15) -0.0004(14)
C10 0.0341(19) 0.0273(19) 0.0302(18) 0.0094(15) 0.0026(15) 0.0044(15)
C11 0.0269(17) 0.0248(17) 0.0240(16) 0.0030(14) 0.0016(13) 0.0014(14)
C12 0.048(2) 0.026(2) 0.055(2) 0.0075(18) 0.0045(19) -0.0007(18)
C13 0.0199(16) 0.0239(17) 0.0236(16) -0.0011(13) 0.0038(13) 0.0011(13)
C14 0.0219(17) 0.038(2) 0.0266(17) -0.0033(15) 0.0052(14) 0.0046(15)
C15 0.0186(17) 0.046(2) 0.0252(17) 0.0014(16) 0.0058(13) -0.0033(15)
C16 0.0208(16) 0.0312(19) 0.0243(16) 0.0040(14) 0.0024(13) -0.0028(14)
C17 0.0194(15) 0.0220(16) 0.0169(14) 0.0002(12) -0.0001(12) -0.0032(13)
C18 0.0183(15) 0.0208(16) 0.0183(15) 0.0005(12) 0.0001(12) -0.0023(12)
C19 0.0282(17) 0.0241(17) 0.0245(16) 0.0037(14) 0.0009(13) -0.0047(14)
C20 0.0361(19) 0.0175(17) 0.0329(18) 0.0030(14) 0.0004(15) 0.0018(14)
C21 0.0261(17) 0.0243(18) 0.0309(18) -0.0018(14) 0.0023(14) 0.0080(14)
C22 0.0171(15) 0.0235(17) 0.0218(15) -0.0032(13) -0.0003(12) 0.0021(13)
C23 0.0153(15) 0.0262(17) 0.0212(15) -0.0030(13) -0.0005(12) 0.0013(13)
C24 0.0215(17) 0.0322(19) 0.0278(17) -0.0070(15) 0.0001(13) 0.0054(14)
C25 0.0189(17) 0.048(2) 0.0264(18) -0.0111(16) 0.0046(13) 0.0003(15)
C26 0.0242(17) 0.043(2) 0.0218(16) -0.0034(15) 0.0084(13) -0.0085(16)
C27 0.0228(17) 0.0284(18) 0.0228(16) -0.0019(14) 0.0036(13) -0.0041(14)
O1 0.089(2) 0.0402(17) 0.0424(17) 0.0000(14) -0.0039(16) 0.0142(16)
C28 0.052(3) 0.041(2) 0.039(2) -0.0006(18) 0.0036(19) 0.0033(19)
C29 0.154(7) 0.126(6) 0.054(3) -0.011(3) 0.022(4) -0.095(5)
C30 0.060(3) 0.042(2) 0.062(3) -0.004(2) 0.016(2) -0.001(2)
P1 0.0292(5) 0.0268(5) 0.0337(5) 0.0012(4) 0.0020(4) -0.0005(4)
F1 0.0283(12) 0.0473(14) 0.095(2) -0.0217(14) 0.0065(12) -0.0072(10)
F2 0.0615(16) 0.0555(16) 0.0639(16) -0.0293(13) 0.0121(13) -0.0061(13)
F3 0.0696(17) 0.0630(17) 0.0465(14) 0.0213(12) 0.0145(12) 0.0187(14)
F4 0.113(3) 0.085(2) 0.0645(19) 0.0388(17) 0.0088(18) 0.0301(19)
F5 0.0448(14) 0.0447(15) 0.098(2) -0.0008(14) 0.0325(14) -0.0045(11)
F6 0.0434(14) 0.0428(14) 0.0849(18) -0.0258(13) 0.0170(13) -0.0097(11)

loop_
_atom_site_label
_atom_site_type_symbol
_atom_site_thermal_displace_type
_atom_site_fract_x
_atom_site_fract_y
_atom_site_fract_z
_atom_site_occupancy
_atom_site_U_iso_or_equiv
_atom_site_calc_flag
_atom_site_refinement_flags
Ir1 Ir Uani 0.73774(1) 0.18266(1) 0.41172(1) 1.000 0.0159(1) . .
Cl1 Cl Uani 0.88734(9) 0.20491(3) 0.58597(6) 1.000 0.0216(2) . .
N1 N Uani 0.7501(3) 0.10872(9) 0.44269(19) 1.000 0.0192(8) . .
N2 N Uani 0.9337(3) 0.19216(9) 0.34313(19) 1.000 0.0189(8) . .
N3 N Uani 0.7137(3) 0.25170(9) 0.37571(19) 1.000 0.0184(7) . .
N4 N Uani 0.5319(3) 0.19750(9) 0.46545(19) 1.000 0.0196(8) . .
C1 C Uani 0.6152(3) 0.15683(11) 0.2752(2) 1.000 0.0189(9) . .
C2 C Uani 0.5536(4) 0.18343(12) 0.1864(2) 1.000 0.0234(9) . .
C3 C Uani 0.4741(4) 0.16051(13) 0.0965(3) 1.000 0.0297(10) . .
C4 C Uani 0.4540(4) 0.11062(13) 0.0940(3) 1.000 0.0339(11) . .
C5 C Uani 0.5129(4) 0.08318(13) 0.1816(3) 1.000 0.0311(11) . .
C6 C Uani 0.5943(4) 0.10583(11) 0.2719(2) 1.000 0.0222(9) . .
C7 C Uani 0.6673(4) 0.07955(11) 0.3665(2) 1.000 0.0213(9) . .
C8 C Uani 0.6577(4) 0.02956(12) 0.3819(3) 1.000 0.0289(10) . .
C9 C Uani 0.7357(4) 0.00826(12) 0.4732(3) 1.000 0.0295(11) . .
C10 C Uani 0.8232(4) 0.03822(12) 0.5490(3) 1.000 0.0310(11) . .
C11 C Uani 0.8258(4) 0.08773(12) 0.5322(2) 1.000 0.0257(10) . .
C12 C Uani 0.7254(5) -0.04577(13) 0.4900(3) 1.000 0.0437(12) . .
C13 C Uani 1.0390(4) 0.15848(12) 0.3247(2) 1.000 0.0225(9) . .
C14 C Uani 1.1630(4) 0.16982(13) 0.2727(3) 1.000 0.0288(10) . .
C15 C Uani 1.1791(4) 0.21683(13) 0.2400(3) 1.000 0.0297(10) . .
C16 C Uani 1.0714(4) 0.25184(13) 0.2579(2) 1.000 0.0257(10) . .
C17 C Uani 0.9486(4) 0.23903(11) 0.3097(2) 1.000 0.0199(9) . .
C18 C Uani 0.8248(3) 0.27331(11) 0.3292(2) 1.000 0.0196(9) . .
C19 C Uani 0.8116(4) 0.32252(12) 0.3056(2) 1.000 0.0261(10) . .
C20 C Uani 0.6813(4) 0.34810(12) 0.3288(3) 1.000 0.0296(10) . .
C21 C Uani 0.5689(4) 0.32527(12) 0.3761(3) 1.000 0.0275(10) . .
C22 C Uani 0.5881(4) 0.27634(11) 0.4003(2) 1.000 0.0213(9) . .
C23 C Uani 0.4855(3) 0.24527(12) 0.4518(2) 1.000 0.0214(9) . .
C24 C Uani 0.3493(4) 0.26205(13) 0.4847(2) 1.000 0.0278(10) . .
C25 C Uani 0.2584(4) 0.22993(14) 0.5302(3) 1.000 0.0311(11) . .
C26 C Uani 0.3046(4) 0.18189(13) 0.5424(2) 1.000 0.0291(10) . .
C27 C Uani 0.4436(4) 0.16684(13) 0.5106(2) 1.000 0.0248(10) . .
O1 O Uani 1.0070(4) 0.04733(11) 0.2773(2) 1.000 0.0593(10) . .
C28 C Uani 0.9647(5) 0.03552(15) 0.1872(3) 1.000 0.0447(14) . .
C29 C Uani 1.0285(9) 0.0594(3) 0.1036(4) 1.000 0.111(3) . .
C30 C Uani 0.8519(6) -0.00548(16) 0.1554(4) 1.000 0.0541(16) . .
P1 P Uani 0.65896(11) 0.07957(3) 0.81263(7) 1.000 0.0304(3) . .
F1 F Uani 0.8407(3) 0.08507(9) 0.8005(2) 1.000 0.0575(9) . .
F2 F Uani 0.6727(3) 0.12738(9) 0.8833(2) 1.000 0.0603(9) . .
F3 F Uani 0.6049(3) 0.11295(10) 0.71287(19) 1.000 0.0592(9) . .
F4 F Uani 0.7085(4) 0.04632(12) 0.9117(2) 1.000 0.0885(14) . .
F5 F Uani 0.4759(3) 0.07444(9) 0.8230(2) 1.000 0.0600(10) . .
F6 F Uani 0.6446(3) 0.03251(9) 0.7408(2) 1.000 0.0564(9) . .
H21 H Uiso 0.56580 0.21790 0.18710 1.000 0.0280 calc R
H31 H Uiso 0.43330 0.17940 0.03630 1.000 0.0350 calc R
H41 H Uiso 0.39980 0.09520 0.03210 1.000 0.0410 calc R
H51 H Uiso 0.49790 0.04880 0.18030 1.000 0.0370 calc R
H81 H Uiso 0.59680 0.00990 0.32900 1.000 0.0350 calc R
H101 H Uiso 0.88080 0.02460 0.61200 1.000 0.0370 calc R
H111 H Uiso 0.88300 0.10790 0.58570 1.000 0.0310 calc R
H121 H Uiso 0.64620 -0.06000 0.43350 1.000 0.0650 calc R
H122 H Uiso 0.69280 -0.05190 0.55700 1.000 0.0650 calc R
H123 H Uiso 0.83050 -0.06070 0.49050 1.000 0.0650 calc R
H131 H Uiso 1.02880 0.12600 0.34770 1.000 0.0270 calc R
H141 H Uiso 1.23590 0.14530 0.26010 1.000 0.0350 calc R
H151 H Uiso 1.26410 0.22510 0.20520 1.000 0.0360 calc R
H161 H Uiso 1.08090 0.28440 0.23510 1.000 0.0310 calc R
H191 H Uiso 0.88980 0.33850 0.27430 1.000 0.0310 calc R
H201 H Uiso 0.66950 0.38180 0.31180 1.000 0.0360 calc R
H211 H Uiso 0.48000 0.34290 0.39180 1.000 0.0330 calc R
H241 H Uiso 0.31900 0.29540 0.47600 1.000 0.0330 calc R
H251 H Uiso 0.16460 0.24090 0.55290 1.000 0.0370 calc R
H261 H Uiso 0.24180 0.15920 0.57230 1.000 0.0350 calc R
H271 H Uiso 0.47690 0.13390 0.52120 1.000 0.0300 calc R
H291 H Uiso 1.11390 0.08200 0.13390 1.000 0.1670 calc R
H292 H Uiso 0.94250 0.07740 0.05860 1.000 0.1670 calc R
H293 H Uiso 1.07200 0.03470 0.06230 1.000 0.1670 calc R
H301 H Uiso 0.81460 -0.01830 0.21680 1.000 0.0810 calc R
H302 H Uiso 0.90680 -0.03140 0.12420 1.000 0.0810 calc R
H303 H Uiso 0.75980 0.00610 0.10430 1.000 0.0810 calc R

loop_
_atom_type_symbol
_atom_type_description
_atom_type_scat_dispersion_real
_atom_type_scat_dispersion_imag
_atom_type_scat_source
P P 0.1023 0.0942 'International Tables Vol C Tables 4.2.6.8 and 6.1.1.4'
O O 0.0106 0.0060 'International Tables Vol C Tables 4.2.6.8 and 6.1.1.4'
N N 0.0061 0.0033 'International Tables Vol C Tables 4.2.6.8 and 6.1.1.4'
Ir Ir -1.4442 7.9887 'International Tables Vol C Tables 4.2.6.8 and 6.1.1.4'
F F 0.0171 0.0103 'International Tables Vol C Tables 4.2.6.8 and 6.1.1.4'
Cl Cl 0.1484 0.1585 'International Tables Vol C Tables 4.2.6.8 and 6.1.1.4'
H H 0.0000 0.0000 'International Tables Vol C Tables 4.2.6.8 and 6.1.1.4'
C C 0.0033 0.0016 'International Tables Vol C Tables 4.2.6.8 and 6.1.1.4'

loop_
_geom_angle_atom_site_label_1
_geom_angle_atom_site_label_2
_geom_angle_atom_site_label_3
_geom_angle
_geom_angle_publ_flag
Cl1 Ir1 N1 93.69(7) yes
Cl1 Ir1 N2 92.97(7) yes
Cl1 Ir1 N3 89.67(8) yes
Cl1 Ir1 N4 87.67(7) yes
Cl1 Ir1 C1 173.64(9) yes
N1 Ir1 N2 101.23(10) yes
N1 Ir1 N3 176.31(10) yes
N1 Ir1 N4 98.25(10) yes
N1 Ir1 C1 80.01(11) yes
N2 Ir1 N3 80.11(10) yes
N2 Ir1 N4 160.43(10) yes
N2 Ir1 C1 89.14(10) yes
N3 Ir1 N4 80.33(10) yes
N3 Ir1 C1 96.61(11) yes
N4 Ir1 C1 92.35(10) yes
F5 P1 F6 90.63(14) yes
F2 P1 F4 91.29(15) yes
F1 P1 F2 90.76(14) yes
F1 P1 F3 89.97(14) yes
F1 P1 F4 91.31(16) yes
F1 P1 F5 179.09(15) yes
F1 P1 F6 89.20(14) yes
F2 P1 F3 88.75(14) yes
F4 P1 F6 89.58(15) yes
F2 P1 F5 89.40(14) yes
F2 P1 F6 179.13(14) yes
F3 P1 F4 178.72(17) yes
F3 P1 F5 89.13(14) yes
F3 P1 F6 90.38(14) yes
F4 P1 F5 89.59(16) yes
Ir1 N1 C11 125.8(2) yes
Ir1 N1 C7 115.66(19) yes
C7 N1 C11 118.4(3) yes
Ir1 N2 C13 128.0(2) yes
Ir1 N2 C17 112.9(2) yes
C13 N2 C17 119.0(3) yes
Ir1 N3 C18 118.9(2) yes
Ir1 N3 C22 118.6(2) yes
C18 N3 C22 122.5(3) yes
Ir1 N4 C23 112.93(18) yes
Ir1 N4 C27 127.9(2) yes
C23 N4 C27 119.2(3) yes
Ir1 C1 C2 127.2(2) yes
Ir1 C1 C6 114.65(19) yes
C2 C1 C6 118.1(3) no
C1 C2 C3 121.0(3) no
C2 C3 C4 120.5(3) no
C3 C4 C5 119.8(3) no
C4 C5 C6 120.1(3) no
C1 C6 C5 120.5(3) no
C1 C6 C7 115.6(2) no
C5 C6 C7 123.9(3) no
N1 C7 C8 120.6(3) yes
N1 C7 C6 113.9(3) yes
C6 C7 C8 125.5(3) no
C7 C8 C9 120.7(3) no
C8 C9 C10 118.0(3) no
C8 C9 C12 120.8(3) no
C10 C9 C12 121.2(3) no
C9 C10 C11 119.5(3) no
N1 C11 C10 122.6(3) yes
N2 C13 C14 121.8(3) yes
C13 C14 C15 119.4(3) no
C14 C15 C16 119.6(3) no
C15 C16 C17 119.3(3) no
N2 C17 C16 121.0(3) yes
N2 C17 C18 115.7(3) yes
C16 C17 C18 123.4(3) no
N3 C18 C17 112.4(3) yes
N3 C18 C19 119.6(3) yes
C17 C18 C19 128.1(3) no
C18 C19 C20 118.5(3) no
C19 C20 C21 120.9(3) no
C20 C21 C22 118.8(3) no
N3 C22 C21 119.7(3) yes
N3 C22 C23 112.4(3) yes
C21 C22 C23 127.9(3) no
N4 C23 C22 115.7(2) yes
C22 C23 C24 123.4(3) no
N4 C23 C24 120.9(3) yes
C23 C24 C25 119.3(3) no
C24 C25 C26 119.5(3) no
C25 C26 C27 119.4(3) no
N4 C27 C26 121.7(3) yes
C1 C2 H21 119.00 no
C3 C2 H21 120.00 no
C2 C3 H31 120.00 no
C4 C3 H31 120.00 no
C5 C4 H41 120.00 no
C3 C4 H41 120.00 no
C4 C5 H51 120.00 no
C6 C5 H51 120.00 no
C7 C8 H81 120.00 no
C9 C8 H81 120.00 no
C9 C10 H101 120.00 no
C11 C10 H101 120.00 no
N1 C11 H111 119.00 no
C10 C11 H111 119.00 no
C9 C12 H121 109.00 no
C9 C12 H122 109.00 no
C9 C12 H123 110.00 no
H121 C12 H122 109.00 no
H121 C12 H123 109.00 no
H122 C12 H123 109.00 no
N2 C13 H131 119.00 no
C14 C13 H131 119.00 no
C13 C14 H141 120.00 no
C15 C14 H141 120.00 no
C14 C15 H151 120.00 no
C16 C15 H151 120.00 no
C15 C16 H161 120.00 no
C17 C16 H161 120.00 no
C18 C19 H191 121.00 no
C20 C19 H191 121.00 no
C21 C20 H201 120.00 no
C19 C20 H201 119.00 no
C20 C21 H211 121.00 no
C22 C21 H211 121.00 no
C25 C24 H241 120.00 no
C23 C24 H241 120.00 no
C24 C25 H251 120.00 no
C26 C25 H251 120.00 no
C27 C26 H261 120.00 no
C25 C26 H261 120.00 no
C26 C27 H271 119.00 no
N4 C27 H271 119.00 no
O1 C28 C29 121.5(4) yes
O1 C28 C30 122.2(4) yes
C29 C28 C30 116.2(4) no
C28 C29 H291 109.00 no
C28 C29 H292 109.00 no
C28 C29 H293 109.00 no
H291 C29 H292 110.00 no
H291 C29 H293 109.00 no
H292 C29 H293 110.00 no
C28 C30 H301 110.00 no
C28 C30 H302 109.00 no
C28 C30 H303 110.00 no
H301 C30 H302 109.00 no
H301 C30 H303 109.00 no
H302 C30 H303 109.00 no

loop_
_geom_bond_atom_site_label_1
_geom_bond_atom_site_label_2
_geom_bond_distance
_geom_bond_publ_flag
Ir1 Cl1 2.4626(8) yes
Ir1 N1 2.066(2) yes
Ir1 N2 2.050(3) yes
Ir1 N3 1.952(2) yes
Ir1 N4 2.043(3) yes
Ir1 C1 2.014(3) yes
P1 F3 1.587(3) yes
P1 F1 1.588(3) yes
P1 F2 1.594(3) yes
P1 F6 1.586(3) yes
P1 F4 1.573(3) yes
P1 F5 1.592(3) yes
O1 C28 1.207(5) yes
N1 C11 1.351(4) yes
N1 C7 1.363(4) yes
N2 C17 1.371(4) yes
N2 C13 1.339(4) yes
N3 C22 1.351(4) yes
N3 C18 1.351(4) yes
N4 C23 1.370(4) yes
N4 C27 1.335(4) yes
C1 C6 1.409(4) no
C1 C2 1.385(4) no
C2 C3 1.388(5) no
C3 C4 1.378(5) no
C4 C5 1.381(5) no
C5 C6 1.394(5) no
C6 C7 1.462(4) no
C7 C8 1.390(4) no
C8 C9 1.379(5) no
C9 C10 1.388(5) no
C9 C12 1.503(5) no
C10 C11 1.376(5) no
C13 C14 1.391(5) no
C14 C15 1.373(5) no
C15 C16 1.376(5) no
C16 C17 1.391(5) no
C17 C18 1.468(4) no
C18 C19 1.384(4) no
C19 C20 1.391(5) no
C20 C21 1.381(5) no
C21 C22 1.381(4) no
C22 C23 1.469(4) no
C23 C24 1.386(4) no
C24 C25 1.377(5) no
C25 C26 1.375(5) no
C26 C27 1.386(5) no
C2 H21 0.9500 no
C3 H31 0.9500 no
C4 H41 0.9500 no
C5 H51 0.9500 no
C8 H81 0.9500 no
C10 H101 0.9500 no
C11 H111 0.9500 no
C12 H121 0.9800 no
C12 H122 0.9800 no
C12 H123 0.9800 no
C13 H131 0.9500 no
C14 H141 0.9500 no
C15 H151 0.9500 no
C16 H161 0.9500 no
C19 H191 0.9500 no
C20 H201 0.9500 no
C21 H211 0.9500 no
C24 H241 0.9500 no
C25 H251 0.9500 no
C26 H261 0.9500 no
C27 H271 0.9500 no
C28 C29 1.461(8) no
C28 C30 1.485(6) no
C29 H292 0.9800 no
C29 H291 0.9800 no
C29 H293 0.9800 no
C30 H303 0.9800 no
C30 H301 0.9800 no
C30 H302 0.9800 no
